data_7006484
loop_
_publ_author_name
'Foreman, Mark R. S.'
'Hudson, Michael J.'
'Drew, Michael G. B.'
'Hill, Cl\'ement'
'Madic, Charles'

_publ_section_title
;
 Complexes formed between the quadridentate, heterocyclic molecules
 6,6'-bis-(5,6-dialkyl-1,2,4-triazin-3-yl)-2,2'-bipyridine (BTBP) and
 lanthanides(III): implications for the partitioning of actinides(III)
 and lanthanides(III).
;
_journal_issue 13
_journal_name_full 'Dalton transactions (Cambridge, England : 2003)'
_journal_page_first 1645
_journal_page_last 1653
_journal_paper_doi 10.1039/b511321k
_journal_year 2006
_chemical_formula_sum 'C24 H26 N8'
_chemical_formula_weight 426.53
_chemical_name_systematic
;
?
;
_space_group_IT_number 2
_symmetry_cell_setting triclinic
_symmetry_space_group_name_Hall '-P 1'
_symmetry_space_group_name_H-M 'P -1'
_atom_sites_solution_hydrogens geom
_atom_sites_solution_primary direct
_atom_sites_solution_secondary difmap
_audit_creation_method SHELXL
_cell_angle_alpha 112.130(10)
_cell_angle_beta 96.060(10)
_cell_angle_gamma 90.190(10)
_cell_formula_units_Z 1
_cell_length_a 7.881(9)
_cell_length_b 8.831(9)
_cell_length_c 8.889(9)
_cell_measurement_temperature 293(2)
_cell_volume 569.2(10)
_computing_cell_refinement XDS
_computing_data_collection 'XDS (Kabsch, 1991)'
_computing_data_reduction XDS
_computing_molecular_graphics PLATON(Spek,1994)
_computing_structure_refinement 'SHELXL-93 (Sheldrick, 1993)'
_computing_structure_solution 'SHELXS-86 (Sheldrick, 1990)'
_diffrn_ambient_temperature 293(2)
_diffrn_measured_fraction_theta_full 0.917
_diffrn_measurement_device 'Marresearch Image Plate'
_diffrn_measurement_method '95 frames at 2^o intervals, counting time 2 min.'
_diffrn_radiation_monochromator graphite
_diffrn_radiation_source 'fine-focus sealed tube'
_diffrn_radiation_type MoK\a
_diffrn_radiation_wavelength 0.71073
_diffrn_reflns_av_R_equivalents 0.0396
_diffrn_reflns_av_sigmaI/netI 0.1229
_diffrn_reflns_limit_h_max 9
_diffrn_reflns_limit_h_min -9
_diffrn_reflns_limit_k_max 9
_diffrn_reflns_limit_k_min -9
_diffrn_reflns_limit_l_max 10
_diffrn_reflns_limit_l_min -10
_diffrn_reflns_number 3572
_diffrn_reflns_theta_full 25.82
_diffrn_reflns_theta_max 25.82
_diffrn_reflns_theta_min 2.49
_exptl_absorpt_coefficient_mu 0.079
_exptl_absorpt_correction_type none
_exptl_crystal_colour white
_exptl_crystal_density_diffrn 1.244
_exptl_crystal_description parallelopiped
_exptl_crystal_F_000 226
_exptl_crystal_size_max 0.30
_exptl_crystal_size_mid 0.25
_exptl_crystal_size_min 0.25
_refine_diff_density_max 0.275
_refine_diff_density_min -0.225
_refine_diff_density_rms 0.084
_refine_ls_extinction_method none
_refine_ls_goodness_of_fit_all 1.026
_refine_ls_goodness_of_fit_obs 1.342
_refine_ls_matrix_type full
_refine_ls_number_parameters 147
_refine_ls_number_reflns 2008
_refine_ls_number_restraints 0
_refine_ls_restrained_S_all 1.026
_refine_ls_restrained_S_obs 1.342
_refine_ls_R_factor_all 0.1721
_refine_ls_R_factor_obs 0.0798
_refine_ls_shift/esd_max 0.000
_refine_ls_shift/esd_mean 0.000
_refine_ls_structure_factor_coef Fsqd
_refine_ls_weighting_details
;
w=1/[\s^2^(Fo^2^)+(0.0673P)^2^+0.0000P] where P=(Fo^2^+2Fc^2^)/3
;
_refine_ls_weighting_scheme calc
_refine_ls_wR_factor_all 0.1921
_refine_ls_wR_factor_obs 0.1669
_reflns_number_observed 950
_reflns_number_total 2008
_reflns_observed_criterion >2sigma(I)
_cod_data_source_file b511321k.txt
_cod_data_source_block C2-QTP
_cod_original_sg_symbol_H-M P-1
_cod_original_formula_sum 'C24 H26 N8 '
_cod_database_code 7006484

loop_
_symmetry_equiv_pos_as_xyz
'x, y, z'
'-x, -y, -z'

loop_
_atom_site_aniso_label
_atom_site_aniso_U_11
_atom_site_aniso_U_22
_atom_site_aniso_U_33
_atom_site_aniso_U_23
_atom_site_aniso_U_13
_atom_site_aniso_U_12
N1 0.043(2) 0.047(2) 0.039(2) 0.019(2) 0.006(2) 0.004(2)
N2 0.053(3) 0.068(2) 0.049(3) 0.025(2) 0.010(2) 0.011(2)
C3 0.042(3) 0.047(3) 0.041(3) 0.017(2) 0.005(3) 0.001(2)
N4 0.028(2) 0.037(2) 0.037(2) 0.015(2) 0.002(2) 0.0019(14)
C5 0.024(2) 0.031(2) 0.031(3) 0.011(2) 0.007(2) 0.000(2)
C6 0.038(3) 0.040(2) 0.040(3) 0.016(2) 0.004(2) 0.000(2)
C7 0.025(2) 0.028(2) 0.034(3) 0.012(2) 0.003(2) 0.002(2)
N8 0.030(2) 0.030(2) 0.028(2) 0.0127(15) 0.003(2) 0.0009(14)
C9 0.028(2) 0.035(2) 0.030(3) 0.013(2) 0.005(2) 0.000(2)
C10 0.029(2) 0.031(2) 0.031(3) 0.013(2) 0.005(2) 0.000(2)
C11 0.040(2) 0.044(2) 0.035(3) 0.018(2) 0.003(2) 0.006(2)
C12 0.047(3) 0.050(3) 0.041(3) 0.020(2) 0.009(2) 0.006(2)
C51 0.043(3) 0.058(3) 0.056(4) 0.018(2) 0.005(2) 0.010(2)
C52 0.034(3) 0.048(2) 0.053(3) 0.023(2) 0.010(2) 0.009(2)
C62 0.092(4) 0.072(3) 0.075(4) 0.027(3) 0.027(3) 0.001(3)
C61 0.055(3) 0.056(3) 0.051(3) 0.018(2) 0.014(3) 0.004(2)

loop_
_atom_site_label
_atom_site_type_symbol
_atom_site_fract_x
_atom_site_fract_y
_atom_site_fract_z
_atom_site_U_iso_or_equiv
_atom_site_thermal_displace_type
_atom_site_occupancy
_atom_site_calc_flag
_atom_site_refinement_flags
_atom_site_disorder_group
N1 N -0.0409(4) 0.2514(4) -0.5047(4) 0.0420(9) Uani 1 d . .
N2 N -0.1382(5) 0.3006(4) -0.3741(5) 0.0554(11) Uani 1 d . .
C3 C -0.0724(5) 0.2793(5) -0.2380(6) 0.0433(11) Uani 1 d . .
N4 N 0.0773(4) 0.2151(3) -0.2182(4) 0.0337(9) Uani 1 d . .
C5 C 0.1743(4) 0.1710(4) -0.3399(5) 0.0284(9) Uani 1 d . .
C6 C 0.1091(5) 0.1925(4) -0.4839(5) 0.0392(10) Uani 1 d . .
C61 C 0.2067(6) 0.1472(5) -0.6349(6) 0.0541(13) Uani 1 d . .
H61A H 0.2774 0.0561 -0.6403 0.065 Uiso 1 calc R .
H61B H 0.1251 0.1118 -0.7325 0.065 Uiso 1 calc R .
C7 C -0.1760(4) 0.3389(4) -0.0952(5) 0.0289(9) Uani 1 d . .
N8 N -0.3241(4) 0.4103(3) -0.1147(4) 0.0286(8) Uani 1 d . .
C9 C -0.4130(5) 0.4589(4) 0.0145(5) 0.0304(9) Uani 1 d . .
C10 C -0.3663(4) 0.4473(4) 0.1625(5) 0.0299(9) Uani 1 d . .
H10 H -0.4335 0.4873 0.2478 0.036 Uiso 1 calc R .
C11 C -0.2165(5) 0.3742(4) 0.1795(5) 0.0392(10) Uani 1 d . .
H11 H -0.1807 0.3603 0.2764 0.047 Uiso 1 calc R .
C12 C -0.1193(5) 0.3215(5) 0.0498(5) 0.0449(11) Uani 1 d . .
H12 H -0.0156 0.2742 0.0603 0.054 Uiso 1 calc R .
C51 C 0.3393(5) 0.0922(5) -0.3182(6) 0.0534(13) Uani 1 d . .
H51A H 0.4328 0.1608 -0.3241 0.064 Uiso 1 calc R .
H51B H 0.3398 -0.0121 -0.4091 0.064 Uiso 1 calc R .
C52 C 0.3737(5) 0.0630(4) -0.1601(5) 0.0435(12) Uani 1 d . .
H52A H 0.2958 -0.0219 -0.1623 0.052 Uiso 1 calc R .
H52B H 0.3580 0.1620 -0.0692 0.052 Uiso 1 calc R .
H52C H 0.4889 0.0304 -0.1489 0.052 Uiso 1 calc R .
C62 C 0.3178(6) 0.2869(5) -0.6327(6) 0.079(2) Uani 1 d . .
H62A H 0.4152 0.3052 -0.5524 0.094 Uiso 1 calc R .
H62B H 0.2537 0.3840 -0.6058 0.094 Uiso 1 calc R .
H62C H 0.3554 0.2608 -0.7385 0.094 Uiso 1 calc R .

loop_
_atom_type_symbol
_atom_type_description
_atom_type_scat_dispersion_real
_atom_type_scat_dispersion_imag
_atom_type_scat_source
C C 0.0033 0.0016 'International Tables Vol C Tables 4.2.6.8 and 6.1.1.4'
H H 0.0000 0.0000 'International Tables Vol C Tables 4.2.6.8 and 6.1.1.4'
N N 0.0061 0.0033 'International Tables Vol C Tables 4.2.6.8 and 6.1.1.4'
O O 0.0106 0.0060 'International Tables Vol C Tables 4.2.6.8 and 6.1.1.4'

loop_
_geom_angle_atom_site_label_1
_geom_angle_atom_site_label_2
_geom_angle_atom_site_label_3
_geom_angle
_geom_angle_site_symmetry_1
_geom_angle_site_symmetry_3
_geom_angle_publ_flag
C6 N1 N2 117.8(4) . . ?
C3 N2 N1 116.8(4) . . ?
N4 C3 N2 125.6(4) . . ?
N4 C3 C7 118.1(4) . . ?
N2 C3 C7 116.3(4) . . ?
C5 N4 C3 118.7(4) . . ?
N4 C5 C6 117.0(3) . . ?
N4 C5 C51 118.0(4) . . ?
C6 C5 C51 124.9(4) . . ?
N1 C6 C5 124.1(4) . . ?
N1 C6 C61 112.9(4) . . ?
C5 C6 C61 123.0(3) . . ?
N8 C7 C12 122.0(4) . . ?
N8 C7 C3 117.5(4) . . ?
C12 C7 C3 120.5(3) . . ?
C9 N8 C7 115.4(3) . . ?
N8 C9 C10 126.5(3) . . ?
N8 C9 C9 113.6(4) . 2_465 ?
C10 C9 C9 119.9(4) . 2_465 ?
C11 C10 C9 117.2(4) . . ?
C10 C11 C12 118.8(4) . . ?
C7 C12 C11 120.1(4) . . ?
C5 C51 C52 115.7(4) . . ?
C62 C61 C6 112.9(3) . . ?

loop_
_geom_bond_atom_site_label_1
_geom_bond_atom_site_label_2
_geom_bond_distance
_geom_bond_site_symmetry_2
_geom_bond_publ_flag
N1 N2 1.390(5) . ?
N2 C3 1.345(5) . ?
C3 N4 1.334(5) . ?
C3 C7 1.507(5) . ?
N4 C5 1.329(4) . ?
C5 C6 1.408(5) . ?
C5 C51 1.505(5) . ?
C6 N1 1.316(5) . ?
C6 C61 1.539(6) . ?
C7 N8 1.354(4) . ?
C7 C12 1.384(5) . ?
N8 C9 1.340(4) . ?
C9 C10 1.370(5) . ?
C9 C9 1.596(7) 2_465 ?
C10 C11 1.369(5) . ?
C11 C12 1.385(5) . ?
C51 C52 1.519(6) . ?
C62 C61 1.504(5) . ?
